data_4112896
loop_
_publ_author_name
'Kristina D. Kitiachvili'
'Daniel J. Mindiola'
'Gregory L. Hillhouse'

_publ_section_title
;
 Preparation of Stable Alkyl Complexes of Ni(I) and Their One-Electron
 Oxidation to Ni(II) Complex Cations
;
_journal_name_full 'Journal of the American Chemical Society'
_journal_page_first 10554
_journal_page_last 10555
_journal_paper_doi 10.1021/ja047052z
_journal_volume 126
_journal_year 2004
_chemical_formula_sum 'C22 H51 F6 Ni P3 Si'
_chemical_formula_weight 609.34
_chemical_name_systematic
; 
 ? 
;
_space_group_IT_number 14
_symmetry_cell_setting monoclinic
_symmetry_space_group_name_Hall '-P 2yn'
_symmetry_space_group_name_H-M 'P 1 21/n 1'
_atom_sites_solution_hydrogens geom
_atom_sites_solution_primary direct
_atom_sites_solution_secondary difmap
_audit_creation_method SHELXL-97
_cell_angle_alpha 90.00
_cell_angle_beta 92.104(5)
_cell_angle_gamma 90.00
_cell_formula_units_Z 4
_cell_length_a 11.806(3)
_cell_length_b 18.744(5)
_cell_length_c 13.238(4)
_cell_measurement_temperature 373(2)
_cell_volume 2927.5(14)
_computing_structure_refinement 'SHELXL-97 (Sheldrick, 1997)'
_computing_structure_solution 'SHELXS-97 (Sheldrick, 1990)'
_diffrn_ambient_temperature 100
_diffrn_measured_fraction_theta_full 1.000
_diffrn_measured_fraction_theta_max 0.939
_diffrn_radiation_monochromator graphite
_diffrn_radiation_source 'fine-focus sealed tube'
_diffrn_radiation_type MoK\a
_diffrn_radiation_wavelength 0.71073
_diffrn_reflns_av_R_equivalents 0.0591
_diffrn_reflns_av_sigmaI/netI 0.0729
_diffrn_reflns_limit_h_max 8
_diffrn_reflns_limit_h_min -15
_diffrn_reflns_limit_k_max 22
_diffrn_reflns_limit_k_min -25
_diffrn_reflns_limit_l_max 17
_diffrn_reflns_limit_l_min -16
_diffrn_reflns_number 17701
_diffrn_reflns_theta_full 25.00
_diffrn_reflns_theta_max 28.35
_diffrn_reflns_theta_min 1.88
_exptl_absorpt_coefficient_mu 0.916
_exptl_absorpt_correction_T_max 0.9303
_exptl_absorpt_correction_T_min 0.8980
_exptl_absorpt_correction_type empirical
_exptl_absorpt_process_details empirical
_exptl_crystal_colour 'dark brown'
_exptl_crystal_density_diffrn 1.383
_exptl_crystal_description plate
_exptl_crystal_F_000 1296
_exptl_crystal_size_max 0.12
_exptl_crystal_size_mid 0.10
_exptl_crystal_size_min 0.08
_refine_diff_density_max 1.079
_refine_diff_density_min -0.630
_refine_diff_density_rms 0.113
_refine_ls_extinction_method none
_refine_ls_goodness_of_fit_ref 1.132
_refine_ls_hydrogen_treatment mixed
_refine_ls_matrix_type full
_refine_ls_number_parameters 298
_refine_ls_number_reflns 6874
_refine_ls_number_restraints 0
_refine_ls_restrained_S_all 1.132
_refine_ls_R_factor_all 0.0902
_refine_ls_R_factor_gt 0.0711
_refine_ls_shift/su_max 0.001
_refine_ls_shift/su_mean 0.000
_refine_ls_structure_factor_coef Fsqd
_refine_ls_weighting_details 'calc w=1/[\s^2^(Fo^2^)+(0.0660P)^2^+2.1196P] where P=(Fo^2^+2Fc^2^)/3'
_refine_ls_weighting_scheme calc
_refine_ls_wR_factor_gt 0.1490
_refine_ls_wR_factor_ref 0.1571
_reflns_number_gt 5494
_reflns_number_total 6874
_reflns_threshold_expression >2sigma(I)
_cod_data_source_file ja047052zsi20040719_032902.cif
_cod_data_source_block danm17t
_cod_original_cell_volume 2927.4(14)
_cod_database_code 4112896

loop_
_symmetry_equiv_pos_as_xyz
'x, y, z'
'-x+1/2, y+1/2, -z+1/2'
'-x, -y, -z'
'x-1/2, -y-1/2, z-1/2'

loop_
_atom_site_label
_atom_site_type_symbol
_atom_site_fract_x
_atom_site_fract_y
_atom_site_fract_z
_atom_site_U_iso_or_equiv
_atom_site_adp_type
_atom_site_occupancy
_atom_site_symmetry_multiplicity
_atom_site_calc_flag
_atom_site_refinement_flags
Ni Ni 0.53738(4) 0.20532(2) 0.64828(3) 0.01333(13) Uani 1 1 d .
P1 P 0.40083(9) 0.16245(5) 0.73961(8) 0.0185(2) Uani 1 1 d .
P2 P 0.48705(8) 0.31798(5) 0.67443(7) 0.0148(2) Uani 1 1 d .
P3 P 1.00715(9) 0.34080(6) 0.75797(9) 0.0260(3) Uani 1 1 d .
Si Si 0.73688(10) 0.14291(6) 0.60706(8) 0.0219(3) Uani 1 1 d .
F6 F 0.9550(2) 0.41190(13) 0.8016(2) 0.0372(7) Uani 1 1 d .
F5 F 0.9012(2) 0.33195(17) 0.6807(2) 0.0440(7) Uani 1 1 d .
F4 F 1.0708(3) 0.38583(17) 0.6750(2) 0.0507(8) Uani 1 1 d .
C5 C 0.5935(4) 0.3808(2) 0.7355(3) 0.0205(8) Uani 1 1 d .
C2 C 0.3792(3) 0.3113(2) 0.7705(3) 0.0185(8) Uani 1 1 d .
H2A H 0.4158 0.3165 0.8370 0.022 Uiso 1 1 calc R
H2B H 0.3258 0.3503 0.7613 0.022 Uiso 1 1 calc R
F3 F 0.9435(3) 0.29647(17) 0.8408(3) 0.0569(9) Uani 1 1 d .
F2 F 1.1149(2) 0.34979(17) 0.8336(3) 0.0514(8) Uani 1 1 d .
C4 C 0.4504(4) 0.1266(2) 0.8676(3) 0.0199(8) Uani 1 1 d .
F1 F 1.0586(3) 0.27021(16) 0.7118(3) 0.0626(11) Uani 1 1 d .
C6 C 0.4165(3) 0.3611(2) 0.5609(3) 0.0193(8) Uani 1 1 d .
C1 C 0.3144(4) 0.2408(2) 0.7663(3) 0.0210(8) Uani 1 1 d .
H1A H 0.2543 0.2444 0.7146 0.025 Uiso 1 1 calc R
H1B H 0.2791 0.2336 0.8305 0.025 Uiso 1 1 calc R
C53 C 0.6676(4) 0.3375(2) 0.8097(3) 0.0275(10) Uani 1 1 d .
H53A H 0.7228 0.3683 0.8421 0.041 Uiso 1 1 calc R
H53B H 0.7054 0.3005 0.7739 0.041 Uiso 1 1 calc R
H53C H 0.6211 0.3166 0.8597 0.041 Uiso 1 1 calc R
C63 C 0.3758(4) 0.4372(2) 0.5810(3) 0.0284(10) Uani 1 1 d .
H63A H 0.3407 0.4564 0.5204 0.043 Uiso 1 1 calc R
H63B H 0.4394 0.4663 0.6017 0.043 Uiso 1 1 calc R
H63C H 0.3219 0.4365 0.6336 0.043 Uiso 1 1 calc R
C62 C 0.4940(4) 0.3612(2) 0.4706(3) 0.0228(9) Uani 1 1 d .
H62A H 0.4556 0.3836 0.4138 0.034 Uiso 1 1 calc R
H62B H 0.5130 0.3130 0.4534 0.034 Uiso 1 1 calc R
H62C H 0.5621 0.3872 0.4879 0.034 Uiso 1 1 calc R
C43 C 0.5044(4) 0.1886(2) 0.9264(3) 0.0237(9) Uani 1 1 d .
H43A H 0.5307 0.1723 0.9919 0.036 Uiso 1 1 calc R
H43B H 0.4493 0.2257 0.9341 0.036 Uiso 1 1 calc R
H43C H 0.5672 0.2069 0.8903 0.036 Uiso 1 1 calc R
C61 C 0.3124(3) 0.3159(2) 0.5304(3) 0.0246(9) Uani 1 1 d .
H61A H 0.2744 0.3367 0.4722 0.037 Uiso 1 1 calc R
H61B H 0.2616 0.3144 0.5853 0.037 Uiso 1 1 calc R
H61C H 0.3361 0.2683 0.5146 0.037 Uiso 1 1 calc R
C52 C 0.6694(4) 0.4173(2) 0.6595(3) 0.0209(8) Uani 1 1 d .
H52A H 0.7217 0.4485 0.6948 0.031 Uiso 1 1 calc R
H52B H 0.6232 0.4444 0.6122 0.031 Uiso 1 1 calc R
H52C H 0.7107 0.3817 0.6238 0.031 Uiso 1 1 calc R
C42 C 0.3544(4) 0.0970(2) 0.9293(3) 0.0278(10) Uani 1 1 d .
H42A H 0.3847 0.0797 0.9930 0.042 Uiso 1 1 calc R
H42B H 0.3178 0.0586 0.8929 0.042 Uiso 1 1 calc R
H42C H 0.3004 0.1341 0.9409 0.042 Uiso 1 1 calc R
C51 C 0.5378(4) 0.4410(2) 0.7969(3) 0.0312(11) Uani 1 1 d .
H51A H 0.5957 0.4713 0.8262 0.047 Uiso 1 1 calc R
H51B H 0.4947 0.4203 0.8496 0.047 Uiso 1 1 calc R
H51C H 0.4886 0.4686 0.7528 0.047 Uiso 1 1 calc R
C74 C 0.8086(4) 0.1431(2) 0.7342(3) 0.0296(10) Uani 1 1 d .
H74A H 0.8823 0.1218 0.7302 0.044 Uiso 1 1 calc R
H74B H 0.7643 0.1163 0.7803 0.044 Uiso 1 1 calc R
H74C H 0.8164 0.1913 0.7579 0.044 Uiso 1 1 calc R
C33 C 0.1785(4) 0.1025(2) 0.7260(4) 0.0364(12) Uani 1 1 d .
H33A H 0.1275 0.0700 0.6915 0.055 Uiso 1 1 calc R
H33B H 0.1482 0.1500 0.7215 0.055 Uiso 1 1 calc R
H33C H 0.1875 0.0889 0.7957 0.055 Uiso 1 1 calc R
C73 C 0.6972(7) 0.2320(3) 0.5614(4) 0.069(2) Uani 1 1 d .
H73A H 0.7570 0.2510 0.5223 0.104 Uiso 1 1 calc R
H73B H 0.6849 0.2627 0.6180 0.104 Uiso 1 1 calc R
H73C H 0.6288 0.2289 0.5201 0.104 Uiso 1 1 calc R
C41 C 0.5408(4) 0.0691(2) 0.8576(3) 0.0265(9) Uani 1 1 d .
H41A H 0.5641 0.0521 0.9236 0.040 Uiso 1 1 calc R
H41B H 0.6050 0.0889 0.8250 0.040 Uiso 1 1 calc R
H41C H 0.5103 0.0302 0.8181 0.040 Uiso 1 1 calc R
C72 C 0.8354(5) 0.1013(4) 0.5185(4) 0.0611(19) Uani 1 1 d .
H72A H 0.9044 0.0883 0.5546 0.092 Uiso 1 1 calc R
H72B H 0.8521 0.1347 0.4661 0.092 Uiso 1 1 calc R
H72C H 0.8009 0.0595 0.4891 0.092 Uiso 1 1 calc R
C3 C 0.2936(4) 0.1003(2) 0.6769(3) 0.0284(10) Uani 1 1 d .
C32 C 0.3356(4) 0.0232(2) 0.6772(4) 0.0338(11) Uani 1 1 d .
H32A H 0.2792 -0.0068 0.6449 0.051 Uiso 1 1 calc R
H32B H 0.3494 0.0076 0.7457 0.051 Uiso 1 1 calc R
H32C H 0.4046 0.0203 0.6413 0.051 Uiso 1 1 calc R
C71 C 0.5957(5) 0.1017(3) 0.6037(5) 0.0603(19) Uani 1 1 d .
H71A H 0.5860 0.0646 0.6537 0.072 Uiso 1 1 calc R
H71B H 0.5685 0.0866 0.5371 0.072 Uiso 1 1 calc R
C31 C 0.2767(5) 0.1242(2) 0.5663(4) 0.0378(12) Uani 1 1 d .
H31A H 0.2227 0.0935 0.5322 0.057 Uiso 1 1 calc R
H31B H 0.3477 0.1217 0.5334 0.057 Uiso 1 1 calc R
H31C H 0.2492 0.1724 0.5643 0.057 Uiso 1 1 calc R

loop_
_atom_site_aniso_label
_atom_site_aniso_U_11
_atom_site_aniso_U_22
_atom_site_aniso_U_33
_atom_site_aniso_U_23
_atom_site_aniso_U_13
_atom_site_aniso_U_12
Ni 0.0154(3) 0.0108(2) 0.0138(2) 0.00063(17) 0.00091(18) 0.00133(19)
P1 0.0222(5) 0.0126(5) 0.0203(5) 0.0028(4) -0.0047(4) -0.0016(4)
P2 0.0142(5) 0.0140(4) 0.0162(5) 0.0004(4) 0.0015(4) -0.0015(4)
P3 0.0162(5) 0.0197(5) 0.0417(7) 0.0005(5) -0.0035(5) 0.0007(4)
Si 0.0244(6) 0.0239(6) 0.0177(6) -0.0019(4) 0.0019(5) 0.0028(5)
F6 0.0348(16) 0.0289(14) 0.0485(17) -0.0029(12) 0.0097(13) 0.0057(12)
F5 0.0244(15) 0.0601(19) 0.0469(18) -0.0075(15) -0.0080(13) 0.0042(14)
F4 0.053(2) 0.0519(19) 0.0482(18) -0.0143(14) 0.0242(16) -0.0187(16)
C5 0.022(2) 0.0183(19) 0.021(2) -0.0016(15) 0.0045(16) -0.0058(17)
C2 0.0156(19) 0.0162(19) 0.024(2) -0.0010(15) 0.0040(16) 0.0031(15)
F3 0.055(2) 0.0484(19) 0.066(2) 0.0313(16) -0.0077(17) -0.0176(16)
F2 0.0267(16) 0.0555(19) 0.070(2) -0.0081(16) -0.0198(15) 0.0026(15)
C4 0.027(2) 0.020(2) 0.0123(18) 0.0049(14) 0.0013(16) 0.0016(17)
F1 0.0279(16) 0.0315(16) 0.127(3) -0.0318(19) -0.0138(18) 0.0091(14)
C6 0.018(2) 0.0186(19) 0.021(2) 0.0032(15) -0.0016(16) 0.0012(16)
C1 0.019(2) 0.019(2) 0.025(2) 0.0060(16) 0.0018(17) -0.0005(17)
C53 0.028(2) 0.032(2) 0.022(2) 0.0024(17) -0.0038(18) -0.013(2)
C63 0.031(3) 0.021(2) 0.033(2) 0.0066(18) 0.004(2) 0.0068(19)
C62 0.025(2) 0.024(2) 0.019(2) 0.0060(16) -0.0018(17) -0.0001(18)
C43 0.024(2) 0.025(2) 0.022(2) 0.0060(16) -0.0039(17) -0.0013(18)
C61 0.018(2) 0.029(2) 0.026(2) 0.0080(17) -0.0063(17) -0.0057(18)
C52 0.023(2) 0.0160(19) 0.024(2) 0.0002(15) 0.0045(17) -0.0041(16)
C42 0.027(2) 0.026(2) 0.030(2) 0.0073(18) 0.0008(19) -0.0038(19)
C51 0.036(3) 0.026(2) 0.032(2) -0.0113(19) 0.013(2) -0.010(2)
C74 0.032(3) 0.031(2) 0.026(2) 0.0011(18) -0.0019(19) 0.002(2)
C33 0.031(3) 0.023(2) 0.054(3) 0.011(2) -0.013(2) -0.011(2)
C73 0.146(7) 0.017(2) 0.041(3) 0.003(2) -0.035(4) -0.004(3)
C41 0.031(2) 0.024(2) 0.025(2) 0.0074(17) -0.0005(19) 0.0039(19)
C72 0.054(4) 0.107(5) 0.022(3) -0.003(3) 0.009(2) 0.042(4)
C3 0.035(3) 0.016(2) 0.033(2) 0.0055(17) -0.013(2) -0.0045(19)
C32 0.043(3) 0.018(2) 0.039(3) 0.0003(19) -0.010(2) -0.007(2)
C71 0.050(4) 0.076(4) 0.053(4) 0.046(3) -0.022(3) -0.037(3)
C31 0.047(3) 0.025(2) 0.040(3) 0.007(2) -0.022(2) -0.015(2)

loop_
_atom_type_symbol
_atom_type_description
_atom_type_scat_dispersion_real
_atom_type_scat_dispersion_imag
_atom_type_scat_source
C C 0.0033 0.0016 'International Tables Vol C Tables 4.2.6.8 and 6.1.1.4'
H H 0.0000 0.0000 'International Tables Vol C Tables 4.2.6.8 and 6.1.1.4'
F F 0.0171 0.0103 'International Tables Vol C Tables 4.2.6.8 and 6.1.1.4'
Si Si 0.0817 0.0704 'International Tables Vol C Tables 4.2.6.8 and 6.1.1.4'
P P 0.1023 0.0942 'International Tables Vol C Tables 4.2.6.8 and 6.1.1.4'
Ni Ni 0.3393 1.1124 'International Tables Vol C Tables 4.2.6.8 and 6.1.1.4'

loop_
_geom_angle_atom_site_label_1
_geom_angle_atom_site_label_2
_geom_angle_atom_site_label_3
_geom_angle
C71 Ni P1 93.96(15)
C71 Ni P2 172.00(14)
P1 Ni P2 93.20(4)
C71 Ni C73 77.43(19)
P1 Ni C73 169.78(14)
P2 Ni C73 95.76(13)
C71 Ni Si 42.59(15)
P1 Ni Si 127.86(4)
P2 Ni Si 133.00(4)
C73 Ni Si 41.95(14)
C1 P1 C3 102.1(2)
C1 P1 C4 105.55(18)
C3 P1 C4 110.74(18)
C1 P1 Ni 103.76(13)
C3 P1 Ni 118.41(16)
C4 P1 Ni 114.34(14)
C2 P2 C6 106.62(19)
C2 P2 C5 102.32(18)
C6 P2 C5 110.17(18)
C2 P2 Ni 103.84(12)
C6 P2 Ni 113.42(13)
C5 P2 Ni 118.88(14)
F6 P3 F3 89.35(17)
F6 P3 F1 178.7(2)
F3 P3 F1 91.6(2)
F6 P3 F4 90.28(16)
F3 P3 F4 179.6(2)
F1 P3 F4 88.82(19)
F6 P3 F5 90.85(16)
F3 P3 F5 90.48(18)
F1 P3 F5 88.23(17)
F4 P3 F5 89.56(18)
F6 P3 F2 89.66(17)
F3 P3 F2 90.48(19)
F1 P3 F2 91.25(18)
F4 P3 F2 89.48(19)
F5 P3 F2 178.92(19)
C73 Si C71 98.9(3)
C73 Si C72 109.5(3)
C71 Si C72 113.5(3)
C73 Si C74 113.6(2)
C71 Si C74 114.0(2)
C72 Si C74 107.3(2)
C73 Si Ni 57.1(3)
C71 Si Ni 52.4(2)
C72 Si Ni 151.82(19)
C74 Si Ni 100.83(15)
C53 C5 C52 109.0(3)
C53 C5 C51 107.1(4)
C52 C5 C51 106.8(3)
C53 C5 P2 107.5(3)
C52 C5 P2 113.2(3)
C51 C5 P2 113.0(3)
C1 C2 P2 113.1(3)
C42 C4 C43 108.0(3)
C42 C4 C41 109.0(3)
C43 C4 C41 107.5(3)
C42 C4 P1 113.4(3)
C43 C4 P1 107.2(3)
C41 C4 P1 111.5(3)
C63 C6 C62 109.5(3)
C63 C6 C61 107.8(3)
C62 C6 C61 106.9(3)
C63 C6 P2 113.2(3)
C62 C6 P2 111.5(3)
C61 C6 P2 107.5(3)
C2 C1 P1 114.8(3)
Si C73 Ni 80.9(2)
C33 C3 C32 108.5(4)
C33 C3 C31 108.1(4)
C32 C3 C31 108.0(4)
C33 C3 P1 112.9(3)
C32 C3 P1 111.7(3)
C31 C3 P1 107.5(3)
Si C71 Ni 85.0(2)

loop_
_geom_bond_atom_site_label_1
_geom_bond_atom_site_label_2
_geom_bond_distance
Ni C71 2.150(7)
Ni P1 2.2021(12)
Ni P2 2.2242(12)
Ni C73 2.300(8)
Ni Si 2.7032(14)
P1 C1 1.830(4)
P1 C3 1.890(4)
P1 C4 1.895(4)
P2 C2 1.837(4)
P2 C6 1.874(4)
P2 C5 1.883(4)
P3 F6 1.586(3)
P3 F3 1.587(3)
P3 F1 1.588(3)
P3 F4 1.595(3)
P3 F5 1.595(3)
P3 F2 1.599(3)
Si C73 1.830(5)
Si C71 1.836(5)
Si C72 1.853(5)
Si C74 1.856(5)
C5 C53 1.524(6)
C5 C52 1.532(5)
C5 C51 1.550(6)
C2 C1 1.528(5)
C4 C42 1.525(6)
C4 C43 1.526(6)
C4 C41 1.526(6)
C6 C63 1.532(5)
C6 C62 1.532(5)
C6 C61 1.534(6)
C33 C3 1.528(7)
C3 C32 1.529(6)
C3 C31 1.537(6)

loop_
_geom_torsion_atom_site_label_1
_geom_torsion_atom_site_label_2
_geom_torsion_atom_site_label_3
_geom_torsion_atom_site_label_4
_geom_torsion
C71 Ni P1 C1 -167.9(2)
P2 Ni P1 C1 8.49(15)
C73 Ni P1 C1 159.8(8)
Si Ni P1 C1 163.80(14)
C71 Ni P1 C3 -55.7(2)
P2 Ni P1 C3 120.69(16)
C73 Ni P1 C3 -88.0(8)
Si Ni P1 C3 -83.99(16)
C71 Ni P1 C4 77.6(2)
P2 Ni P1 C4 -105.94(14)
C73 Ni P1 C4 45.4(8)
Si Ni P1 C4 49.37(15)
C71 Ni P2 C2 162.2(11)
P1 Ni P2 C2 8.66(14)
C73 Ni P2 C2 -166.4(2)
Si Ni P2 C2 -144.54(14)
C71 Ni P2 C6 46.9(11)
P1 Ni P2 C6 -106.66(15)
C73 Ni P2 C6 78.2(2)
Si Ni P2 C6 100.13(15)
C71 Ni P2 C5 -85.0(11)
P1 Ni P2 C5 121.42(15)
C73 Ni P2 C5 -53.7(2)
Si Ni P2 C5 -31.78(16)
C71 Ni Si C73 136.8(3)
P1 Ni Si C73 -178.9(2)
P2 Ni Si C73 -33.7(2)
P1 Ni Si C71 44.2(2)
P2 Ni Si C71 -170.5(2)
C73 Ni Si C71 -136.8(3)
C71 Ni Si C72 68.2(5)
P1 Ni Si C72 112.4(5)
P2 Ni Si C72 -102.4(5)
C73 Ni Si C72 -68.7(5)
C71 Ni Si C74 -112.0(3)
P1 Ni Si C74 -67.75(16)
P2 Ni Si C74 77.49(16)
C73 Ni Si C74 111.2(3)
C2 P2 C5 C53 80.7(3)
C6 P2 C5 C53 -166.2(3)
Ni P2 C5 C53 -32.9(3)
C2 P2 C5 C52 -158.9(3)
C6 P2 C5 C52 -45.8(3)
Ni P2 C5 C52 87.5(3)
C2 P2 C5 C51 -37.3(3)
C6 P2 C5 C51 75.8(3)
Ni P2 C5 C51 -150.9(3)
C6 P2 C2 C1 91.6(3)
C5 P2 C2 C1 -152.8(3)
Ni P2 C2 C1 -28.5(3)
C1 P1 C4 C42 66.8(3)
C3 P1 C4 C42 -43.0(4)
Ni P1 C4 C42 -179.8(2)
C1 P1 C4 C43 -52.3(3)
C3 P1 C4 C43 -162.0(3)
Ni P1 C4 C43 61.1(3)
C1 P1 C4 C41 -169.7(3)
C3 P1 C4 C41 80.5(3)
Ni P1 C4 C41 -56.3(3)
C2 P2 C6 C63 63.0(3)
C5 P2 C6 C63 -47.3(3)
Ni P2 C6 C63 176.7(2)
C2 P2 C6 C62 -173.0(3)
C5 P2 C6 C62 76.7(3)
Ni P2 C6 C62 -59.3(3)
C2 P2 C6 C61 -56.1(3)
C5 P2 C6 C61 -166.4(3)
Ni P2 C6 C61 57.6(3)
P2 C2 C1 P1 39.0(4)
C3 P1 C1 C2 -152.6(3)
C4 P1 C1 C2 91.6(3)
Ni P1 C1 C2 -29.0(3)
C71 Si C73 Ni 33.3(3)
C72 Si C73 Ni 152.2(2)
C74 Si C73 Ni -87.8(2)
C71 Ni C73 Si -28.3(2)
P1 Ni C73 Si 4.7(9)
P2 Ni C73 Si 155.93(15)
C1 P1 C3 C33 -39.4(3)
C4 P1 C3 C33 72.5(3)
Ni P1 C3 C33 -152.5(3)
C1 P1 C3 C32 -162.0(3)
C4 P1 C3 C32 -50.0(4)
Ni P1 C3 C32 84.9(3)
C1 P1 C3 C31 79.7(4)
C4 P1 C3 C31 -168.3(3)
Ni P1 C3 C31 -33.4(4)
C73 Si C71 Ni -35.6(3)
C72 Si C71 Ni -151.5(2)
C74 Si C71 Ni 85.3(2)
P1 Ni C71 Si -146.48(16)
P2 Ni C71 Si 60.0(12)
C73 Ni C71 Si 28.0(2)
